data_7008045
loop_
_publ_author_name
'Berthet, Jean-Claude'
'Nierlich, Martine'
'Miquel, Yannick'
'Madic, Charles'
'Ephritikhine, Michel'

_publ_section_title
;
 Selective complexation of uranium(III) over lanthanide(III) triflates
 by 2,2':6',2"-terpyridine. X-Ray crystal structures of
 [M(OTf)3(terpy)2] and [M(OTf)2(terpy)2(py)][OTf](M = Nd, Ce, U) and of
 polynuclear mu-oxo uranium(IV) complexes resulting from hydrolysis.
;
_journal_issue 2
_journal_name_full 'Dalton transactions (Cambridge, England : 2003)'
_journal_page_first 369
_journal_page_last 379
_journal_paper_doi 10.1039/b416189k
_journal_year 2005
_chemical_formula_sum 'C81 H59 F18 N15 Nd2 O18 S6'
_chemical_formula_weight 2353.27
_space_group_IT_number 2
_symmetry_cell_setting triclinic
_symmetry_space_group_name_Hall '-P 1'
_symmetry_space_group_name_H-M 'P -1'
_atom_sites_solution_hydrogens geom
_atom_sites_solution_primary direct
_atom_sites_solution_secondary difmap
_audit_creation_method SHELXL-97
_cell_angle_alpha 98.51(3)
_cell_angle_beta 100.52(3)
_cell_angle_gamma 93.23(3)
_cell_formula_units_Z 2
_cell_length_a 14.441(3)
_cell_length_b 15.030(3)
_cell_length_c 21.304(4)
_cell_measurement_reflns_used 27546
_cell_measurement_temperature 123(2)
_cell_measurement_theta_max 25
_cell_measurement_theta_min 2
_cell_volume 4479.7(17)
_computing_cell_refinement 'DENZO(Otwinowski& Minor,1997)'
_computing_data_collection 'DENZO(Otwinowski& Minor,1997)'
_computing_data_reduction 'DENZO(Otwinowski& Minor,1997)'
_computing_molecular_graphics 'SHELXTL (Sheldrick,1997)'
_computing_publication_material 'SHELXTL (Sheldrick,1997)'
_computing_structure_refinement 'SHELXL-93 (Sheldrick, 1990)'
_computing_structure_solution 'SHELXS-86 (Sheldrick, 1990)'
_diffrn_ambient_temperature 123(2)
_diffrn_measured_fraction_theta_full 0.917
_diffrn_measured_fraction_theta_max 0.917
_diffrn_measurement_device 'Nonius Kappa CCD diffractometer'
_diffrn_measurement_method '\f scans with 2\% steps'
_diffrn_radiation_monochromator graphite
_diffrn_radiation_source 'fine-focus sealed tube'
_diffrn_radiation_type MoK\a
_diffrn_radiation_wavelength 0.71073
_diffrn_reflns_av_R_equivalents 0.0630
_diffrn_reflns_av_sigmaI/netI 0.0738
_diffrn_reflns_limit_h_max 16
_diffrn_reflns_limit_h_min 0
_diffrn_reflns_limit_k_max 17
_diffrn_reflns_limit_k_min -17
_diffrn_reflns_limit_l_max 24
_diffrn_reflns_limit_l_min -25
_diffrn_reflns_number 27546
_diffrn_reflns_theta_full 24.69
_diffrn_reflns_theta_max 24.69
_diffrn_reflns_theta_min 2.49
_diffrn_standards_number 0
_exptl_absorpt_coefficient_mu 1.400
_exptl_absorpt_correction_T_max 0.940
_exptl_absorpt_correction_T_min 0.871
_exptl_absorpt_correction_type refdelf
_exptl_absorpt_process_details 'MULABS in PLATON (Spek, 1998)'
_exptl_crystal_colour 'translucent light yellow'
_exptl_crystal_density_diffrn 1.745
_exptl_crystal_density_method 'not measured'
_exptl_crystal_description irregular
_exptl_crystal_F_000 2344
_exptl_crystal_size_max 0.100
_exptl_crystal_size_mid 0.100
_exptl_crystal_size_min 0.050
_refine_diff_density_max 0.832
_refine_diff_density_min -0.759
_refine_diff_density_rms 0.129
_refine_ls_extinction_method none
_refine_ls_goodness_of_fit_ref 1.034
_refine_ls_hydrogen_treatment constr
_refine_ls_matrix_type full
_refine_ls_number_parameters 1267
_refine_ls_number_reflns 13981
_refine_ls_number_restraints 0
_refine_ls_restrained_S_all 1.034
_refine_ls_R_factor_all 0.0831
_refine_ls_R_factor_gt 0.0571
_refine_ls_shift/su_max 0.003
_refine_ls_shift/su_mean 0.000
_refine_ls_structure_factor_coef Fsqd
_refine_ls_weighting_details 'calc w=1/[\s^2^(Fo^2^)+(0.0447P)^2^+27.6408P] where P=(Fo^2^+2Fc^2^)/3'
_refine_ls_weighting_scheme calc
_refine_ls_wR_factor_gt 0.1227
_refine_ls_wR_factor_ref 0.1364
_reflns_number_gt 10651
_reflns_number_total 13981
_reflns_threshold_expression >2sigma(I)
_cod_data_source_file b416189k.txt
_cod_data_source_block 2.0.5py
_cod_original_cell_volume 4479.5(16)
_cod_database_code 7008045

loop_
_symmetry_equiv_pos_as_xyz
'x, y, z'
'-x, -y, -z'

loop_
_atom_site_label
_atom_site_type_symbol
_atom_site_fract_x
_atom_site_fract_y
_atom_site_fract_z
_atom_site_U_iso_or_equiv
_atom_site_adp_type
_atom_site_occupancy
_atom_site_symmetry_multiplicity
_atom_site_calc_flag
_atom_site_refinement_flags
_atom_site_disorder_assembly
_atom_site_disorder_group
NdA Nd 0.23974(3) 0.24543(3) 0.474987(17) 0.01913(11) Uani 1 1 d . . .
S1A S 0.28419(13) 0.49871(13) 0.51505(9) 0.0265(4) Uani 1 1 d . . .
S2A S 0.24078(13) 0.04573(13) 0.56672(9) 0.0243(4) Uani 1 1 d . . .
S3A S -0.18104(19) 0.2979(3) 0.23090(14) 0.0946(14) Uani 1 1 d . . .
F1A F 0.3955(3) 0.5194(3) 0.6293(2) 0.0417(12) Uani 1 1 d . . .
F2A F 0.3797(4) 0.6415(3) 0.5879(2) 0.0447(12) Uani 1 1 d . . .
F3A F 0.4663(3) 0.5427(3) 0.5523(2) 0.0423(12) Uani 1 1 d . . .
F4A F 0.1894(4) -0.1244(3) 0.5622(2) 0.0515(14) Uani 1 1 d . . .
F5A F 0.0790(3) -0.0494(4) 0.5186(3) 0.0530(14) Uani 1 1 d . . .
F6A F 0.1924(4) -0.0866(3) 0.4694(2) 0.0446(12) Uani 1 1 d . . .
F7A F -0.2446(10) 0.1736(9) 0.2737(7) 0.081(4) Uani 0.50 1 d P . .
F8A F -0.1760(4) 0.2788(4) 0.3514(3) 0.0697(18) Uani 1 1 d . . .
F9A F -0.2291(10) 0.3910(8) 0.3144(6) 0.069(4) Uani 0.50 1 d P . .
F10A F -0.3168(5) 0.2762(6) 0.2952(3) 0.091(3) Uani 1 1 d . . .
O1A O 0.3062(4) 0.4043(3) 0.5060(2) 0.0259(11) Uani 1 1 d . . .
O2A O 0.2837(4) 0.5413(4) 0.4597(3) 0.0408(15) Uani 1 1 d . . .
O3A O 0.2062(4) 0.5126(4) 0.5481(3) 0.0364(13) Uani 1 1 d . . .
O4A O 0.2098(4) 0.1094(3) 0.5223(2) 0.0258(11) Uani 1 1 d . . .
O5A O 0.2113(4) 0.0653(4) 0.6279(2) 0.0320(12) Uani 1 1 d . . .
O6A O 0.3367(4) 0.0255(4) 0.5678(3) 0.0389(14) Uani 1 1 d . . .
O7A O -0.182(2) 0.1788(11) 0.2204(8) 0.156(13) Uani 0.50 1 d P . .
O8A O -0.0902(5) 0.3023(9) 0.2422(4) 0.115(4) Uani 1 1 d . . .
O9A O -0.1854(14) 0.4124(8) 0.2599(8) 0.081(6) Uani 0.50 1 d P . .
O10A O -0.2470(4) 0.2952(5) 0.1777(3) 0.0540(18) Uani 1 1 d . . .
N2A N 0.1252(4) 0.3499(4) 0.4172(3) 0.0208(13) Uani 1 1 d . . .
N3A N 0.0806(4) 0.2687(4) 0.5153(3) 0.0240(13) Uani 1 1 d . . .
N4A N 0.4227(4) 0.2376(4) 0.5039(3) 0.0257(14) Uani 1 1 d . . .
N5A N 0.3101(4) 0.1056(4) 0.4178(3) 0.0231(13) Uani 1 1 d . . .
N6A N 0.1239(4) 0.1330(4) 0.3865(3) 0.0240(13) Uani 1 1 d . . .
N1A N 0.2817(4) 0.2981(4) 0.3708(3) 0.0265(14) Uani 1 1 d . . .
N7A N 0.2852(4) 0.2900(4) 0.6058(3) 0.0243(14) Uani 1 1 d . . .
C1A C 0.3604(6) 0.2747(6) 0.3493(4) 0.0328(19) Uani 1 1 d . . .
H1AA H 0.3907 0.2273 0.3649 0.039 Uiso 1 1 calc R . .
C2A C 0.3985(6) 0.3164(6) 0.3057(4) 0.040(2) Uani 1 1 d . . .
H2AB H 0.4526 0.2974 0.2918 0.048 Uiso 1 1 calc R . .
C3A C 0.3541(7) 0.3875(7) 0.2832(4) 0.047(2) Uani 1 1 d . . .
H3AB H 0.3790 0.4181 0.2543 0.057 Uiso 1 1 calc R . .
C4A C 0.2734(6) 0.4132(6) 0.3033(4) 0.040(2) Uani 1 1 d . . .
H4AA H 0.2425 0.4606 0.2880 0.048 Uiso 1 1 calc R . .
C5A C 0.2386(6) 0.3667(5) 0.3470(3) 0.0281(17) Uani 1 1 d . . .
C6A C 0.1489(5) 0.3909(5) 0.3695(3) 0.0246(16) Uani 1 1 d . . .
C7A C 0.0950(5) 0.4538(5) 0.3412(4) 0.0298(18) Uani 1 1 d . . .
H7AB H 0.1136 0.4813 0.3087 0.036 Uiso 1 1 calc R . .
C8A C 0.0133(6) 0.4737(5) 0.3630(4) 0.0320(18) Uani 1 1 d . . .
H8AB H -0.0248 0.5146 0.3446 0.038 Uiso 1 1 calc R . .
C9A C -0.0122(6) 0.4334(5) 0.4120(4) 0.0319(18) Uani 1 1 d . . .
H9AA H -0.0672 0.4470 0.4270 0.038 Uiso 1 1 calc R . .
C10A C 0.0455(5) 0.3721(5) 0.4391(3) 0.0215(15) Uani 1 1 d . . .
C11A C 0.0203(5) 0.3271(5) 0.4919(3) 0.0219(15) Uani 1 1 d . . .
C12A C -0.0621(5) 0.3437(5) 0.5150(4) 0.0287(17) Uani 1 1 d . . .
H12A H -0.1030 0.3829 0.4971 0.034 Uiso 1 1 calc R . .
C13A C -0.0825(5) 0.3012(5) 0.5650(4) 0.0317(18) Uani 1 1 d . . .
H13A H -0.1367 0.3126 0.5816 0.038 Uiso 1 1 calc R . .
C14A C -0.0221(5) 0.2422(5) 0.5895(4) 0.0291(18) Uani 1 1 d . . .
H14A H -0.0342 0.2135 0.6233 0.035 Uiso 1 1 calc R . .
C15A C 0.0576(5) 0.2259(5) 0.5630(3) 0.0221(16) Uani 1 1 d . . .
H15A H 0.0970 0.1839 0.5786 0.026 Uiso 1 1 calc R . .
C16A C 0.4782(5) 0.3056(5) 0.5443(4) 0.0311(18) Uani 1 1 d . . .
H16A H 0.4493 0.3547 0.5616 0.037 Uiso 1 1 calc R . .
C17A C 0.5750(6) 0.3066(6) 0.5614(4) 0.0341(19) Uani 1 1 d . . .
H17A H 0.6104 0.3537 0.5908 0.041 Uiso 1 1 calc R . .
C18A C 0.6174(6) 0.2360(6) 0.5336(4) 0.038(2) Uani 1 1 d . . .
H18A H 0.6828 0.2356 0.5428 0.046 Uiso 1 1 calc R . .
C19A C 0.5626(6) 0.1649(6) 0.4917(4) 0.0346(19) Uani 1 1 d . . .
H19A H 0.5910 0.1164 0.4729 0.042 Uiso 1 1 calc R . .
C20A C 0.4650(5) 0.1670(5) 0.4783(4) 0.0260(17) Uani 1 1 d . . .
C21A C 0.4023(5) 0.0921(5) 0.4355(3) 0.0249(16) Uani 1 1 d . . .
C22A C 0.4390(6) 0.0117(5) 0.4144(4) 0.0314(18) Uani 1 1 d . . .
H22A H 0.5026 0.0040 0.4277 0.038 Uiso 1 1 calc R . .
C23A C 0.3799(6) -0.0564(6) 0.3736(4) 0.0351(19) Uani 1 1 d . . .
H23A H 0.4030 -0.1106 0.3589 0.042 Uiso 1 1 calc R . .
C24A C 0.2866(6) -0.0428(6) 0.3551(4) 0.0347(19) Uani 1 1 d . . .
H24A H 0.2458 -0.0878 0.3272 0.042 Uiso 1 1 calc R . .
C25A C 0.2527(5) 0.0375(5) 0.3778(3) 0.0211(15) Uani 1 1 d . . .
C26A C 0.1510(6) 0.0532(5) 0.3603(3) 0.0268(17) Uani 1 1 d . . .
C27A C 0.0859(6) -0.0118(5) 0.3186(4) 0.037(2) Uani 1 1 d . . .
H27A H 0.1056 -0.0667 0.3019 0.044 Uiso 1 1 calc R . .
C28A C -0.0064(6) 0.0053(6) 0.3024(4) 0.044(2) Uani 1 1 d . . .
H28A H -0.0492 -0.0373 0.2739 0.052 Uiso 1 1 calc R . .
C29A C -0.0363(5) 0.0852(5) 0.3281(4) 0.0307(18) Uani 1 1 d . . .
H29A H -0.0991 0.0977 0.3183 0.037 Uiso 1 1 calc R . .
C30A C 0.0308(5) 0.1459(5) 0.3689(4) 0.0285(17) Uani 1 1 d . . .
H30A H 0.0109 0.2005 0.3860 0.034 Uiso 1 1 calc R . .
C31A C 0.2437(6) 0.3554(5) 0.6361(4) 0.0305(18) Uani 1 1 d . . .
H31A H 0.1994 0.3849 0.6111 0.037 Uiso 1 1 calc R . .
C32A C 0.2624(6) 0.3829(5) 0.7029(4) 0.0334(19) Uani 1 1 d . . .
H32A H 0.2306 0.4285 0.7219 0.040 Uiso 1 1 calc R . .
C33A C 0.3280(7) 0.3414(5) 0.7397(4) 0.039(2) Uani 1 1 d . . .
H33A H 0.3420 0.3581 0.7844 0.047 Uiso 1 1 calc R . .
C34A C 0.3734(6) 0.2747(6) 0.7101(4) 0.037(2) Uani 1 1 d . . .
H34A H 0.4191 0.2459 0.7344 0.045 Uiso 1 1 calc R . .
C35A C 0.3507(6) 0.2505(5) 0.6435(4) 0.0332(19) Uani 1 1 d . . .
H35A H 0.3819 0.2049 0.6240 0.040 Uiso 1 1 calc R . .
C36A C 0.3874(6) 0.5543(6) 0.5743(4) 0.0339(19) Uani 1 1 d . . .
C37A C 0.1710(6) -0.0584(5) 0.5274(4) 0.0315(18) Uani 1 1 d . . .
C38A C -0.2284(7) 0.2847(12) 0.2966(5) 0.088(5) Uani 1 1 d . . .
NdB Nd 0.25280(3) 0.25364(3) 0.013976(17) 0.01958(11) Uani 1 1 d . . .
S1B S -0.01323(13) 0.22433(13) -0.01638(9) 0.0285(4) Uani 1 1 d . . .
S2B S 0.46713(13) 0.25849(13) -0.07081(9) 0.0247(4) Uani 1 1 d . . .
S3B S 0.17865(16) 0.69582(16) 0.27853(10) 0.0402(5) Uani 1 1 d . . .
F1B F -0.1700(3) 0.1370(4) -0.0848(3) 0.0580(15) Uani 1 1 d . . .
F2B F -0.0497(4) 0.1201(3) -0.1297(2) 0.0475(13) Uani 1 1 d . . .
F3B F -0.0641(4) 0.0514(3) -0.0504(2) 0.0518(14) Uani 1 1 d . . .
F4B F 0.6397(4) 0.3287(5) -0.0556(3) 0.073(2) Uani 1 1 d . . .
F5B F 0.5999(3) 0.3017(4) 0.0329(2) 0.0550(15) Uani 1 1 d . . .
F6B F 0.5504(5) 0.4136(4) -0.0113(3) 0.075(2) Uani 1 1 d . . .
F7B F 0.2850(8) 0.6093(7) 0.2114(6) 0.155(5) Uani 1 1 d . . .
F8B F 0.3247(6) 0.7499(6) 0.2354(4) 0.108(3) Uani 1 1 d . . .
F9B F 0.2046(7) 0.6918(7) 0.1610(3) 0.129(4) Uani 1 1 d . . .
O1B O 0.0844(3) 0.2005(3) -0.0133(2) 0.0283(12) Uani 1 1 d . . .
O2B O -0.0484(4) 0.2219(4) 0.0421(3) 0.0431(15) Uani 1 1 d . . .
O3B O -0.0321(4) 0.3002(4) -0.0487(3) 0.0413(14) Uani 1 1 d . . .
O4B O 0.3947(3) 0.2775(4) -0.0323(2) 0.0296(12) Uani 1 1 d . . .
O5B O 0.4500(4) 0.2918(4) -0.1311(2) 0.0353(13) Uani 1 1 d . . .
O6B O 0.4946(5) 0.1688(4) -0.0723(3) 0.0488(16) Uani 1 1 d . . .
O7B O 0.1415(6) 0.7805(5) 0.2763(6) 0.118(4) Uani 1 1 d . . .
O8B O 0.2402(6) 0.6949(11) 0.3364(4) 0.158(6) Uani 1 1 d . . .
O9B O 0.1075(6) 0.6228(5) 0.2570(3) 0.065(2) Uani 1 1 d . . .
N1B N 0.2008(4) 0.2111(4) 0.1180(3) 0.0259(14) Uani 1 1 d . . .
N2B N 0.1590(4) 0.3702(4) 0.0757(3) 0.0221(13) Uani 1 1 d . . .
N3B N 0.2351(4) 0.4091(4) -0.0266(3) 0.0244(14) Uani 1 1 d . . .
N4B N 0.2472(4) 0.0788(4) -0.0205(3) 0.0279(14) Uani 1 1 d . . .
N5B N 0.3910(4) 0.1703(4) 0.0701(3) 0.0230(13) Uani 1 1 d . . .
N6B N 0.3811(4) 0.3542(4) 0.1011(3) 0.0242(14) Uani 1 1 d . . .
N7B N 0.1983(4) 0.2216(4) -0.1153(3) 0.0271(14) Uani 1 1 d . . .
C1B C 0.2161(6) 0.1304(6) 0.1377(4) 0.0348(19) Uani 1 1 d . . .
H1BA H 0.2577 0.0956 0.1185 0.042 Uiso 1 1 calc R . .
C2B C 0.1764(6) 0.0960(6) 0.1827(4) 0.040(2) Uani 1 1 d . . .
H2BB H 0.1896 0.0397 0.1935 0.048 Uiso 1 1 calc R . .
C3B C 0.1152(7) 0.1479(7) 0.2118(4) 0.047(2) Uani 1 1 d . . .
H3BB H 0.0861 0.1271 0.2430 0.056 Uiso 1 1 calc R . .
C4B C 0.0977(6) 0.2301(6) 0.1942(4) 0.037(2) Uani 1 1 d . . .
H4BA H 0.0563 0.2653 0.2133 0.045 Uiso 1 1 calc R . .
C5B C 0.1418(5) 0.2612(5) 0.1480(3) 0.0256(16) Uani 1 1 d . . .
C6B C 0.1217(5) 0.3484(5) 0.1257(3) 0.0241(16) Uani 1 1 d . . .
C7B C 0.0656(6) 0.4055(6) 0.1561(4) 0.0343(19) Uani 1 1 d . . .
H7BB H 0.0410 0.3893 0.1906 0.041 Uiso 1 1 calc R . .
C8B C 0.0462(6) 0.4862(6) 0.1352(4) 0.037(2) Uani 1 1 d . . .
H8BB H 0.0088 0.5250 0.1555 0.045 Uiso 1 1 calc R . .
C9B C 0.0829(5) 0.5081(5) 0.0839(4) 0.0319(18) Uani 1 1 d . . .
H9BB H 0.0706 0.5620 0.0688 0.038 Uiso 1 1 calc R . .
C10B C 0.1388(5) 0.4485(5) 0.0546(3) 0.0272(17) Uani 1 1 d . . .
C11B C 0.1794(5) 0.4694(5) -0.0011(4) 0.0265(17) Uani 1 1 d . . .
C12B C 0.1616(6) 0.5490(5) -0.0268(4) 0.0335(19) Uani 1 1 d . . .
H12B H 0.1240 0.5899 -0.0088 0.040 Uiso 1 1 calc R . .
C13B C 0.2001(6) 0.5660(5) -0.0789(4) 0.038(2) Uani 1 1 d . . .
H13B H 0.1875 0.6178 -0.0969 0.046 Uiso 1 1 calc R . .
C14B C 0.2572(6) 0.5058(5) -0.1040(4) 0.0310(18) Uani 1 1 d . . .
H14B H 0.2845 0.5163 -0.1388 0.037 Uiso 1 1 calc R . .
C15B C 0.2731(5) 0.4298(5) -0.0765(3) 0.0269(17) Uani 1 1 d . . .
H15B H 0.3125 0.3898 -0.0934 0.032 Uiso 1 1 calc R . .
C16B C 0.1743(6) 0.0335(5) -0.0637(4) 0.0308(18) Uani 1 1 d . . .
H16B H 0.1266 0.0668 -0.0813 0.037 Uiso 1 1 calc R . .
C17B C 0.1648(6) -0.0586(6) -0.0841(4) 0.038(2) Uani 1 1 d . . .
H17B H 0.1131 -0.0868 -0.1147 0.045 Uiso 1 1 calc R . .
C18B C 0.2368(6) -0.1075(6) -0.0565(4) 0.041(2) Uani 1 1 d . . .
H18B H 0.2336 -0.1698 -0.0683 0.049 Uiso 1 1 calc R . .
C19B C 0.3121(6) -0.0630(5) -0.0121(4) 0.0334(19) Uani 1 1 d . . .
H19B H 0.3601 -0.0952 0.0064 0.040 Uiso 1 1 calc R . .
C20B C 0.3167(5) 0.0307(5) 0.0053(4) 0.0255(16) Uani 1 1 d . . .
C21B C 0.3975(5) 0.0818(5) 0.0521(3) 0.0256(17) Uani 1 1 d . . .
C22B C 0.4747(6) 0.0390(5) 0.0767(4) 0.0300(18) Uani 1 1 d . . .
H22B H 0.4765 -0.0226 0.0633 0.036 Uiso 1 1 calc R . .
C23B C 0.5495(6) 0.0865(6) 0.1212(4) 0.038(2) Uani 1 1 d . . .
H23B H 0.6012 0.0575 0.1383 0.045 Uiso 1 1 calc R . .
C24B C 0.5452(6) 0.1777(6) 0.1395(4) 0.0345(19) Uani 1 1 d . . .
H24B H 0.5947 0.2117 0.1689 0.041 Uiso 1 1 calc R . .
C25B C 0.4651(5) 0.2187(5) 0.1132(3) 0.0237(16) Uani 1 1 d . . .
C26B C 0.4595(5) 0.3175(5) 0.1320(3) 0.0237(16) Uani 1 1 d . . .
C27B C 0.5313(6) 0.3691(6) 0.1758(4) 0.036(2) Uani 1 1 d . . .
H27B H 0.5824 0.3419 0.1958 0.044 Uiso 1 1 calc R . .
C28B C 0.5276(6) 0.4608(6) 0.1900(4) 0.040(2) Uani 1 1 d . . .
H28B H 0.5757 0.4961 0.2199 0.048 Uiso 1 1 calc R . .
C29B C 0.4517(5) 0.4998(5) 0.1593(4) 0.0294(18) Uani 1 1 d . . .
H29B H 0.4477 0.5618 0.1671 0.035 Uiso 1 1 calc R . .
C30B C 0.3814(6) 0.4430(6) 0.1165(4) 0.0311(18) Uani 1 1 d . . .
H30B H 0.3298 0.4697 0.0967 0.037 Uiso 1 1 calc R . .
C31B C 0.1253(6) 0.2611(6) -0.1443(4) 0.0326(19) Uani 1 1 d . . .
H31B H 0.0913 0.2961 -0.1184 0.039 Uiso 1 1 calc R . .
C32B C 0.0977(6) 0.2527(6) -0.2106(4) 0.035(2) Uani 1 1 d . . .
H32B H 0.0476 0.2829 -0.2287 0.042 Uiso 1 1 calc R . .
C33B C 0.1460(6) 0.1988(6) -0.2494(4) 0.041(2) Uani 1 1 d . . .
H33B H 0.1293 0.1924 -0.2942 0.049 Uiso 1 1 calc R . .
C34B C 0.2189(6) 0.1547(6) -0.2210(4) 0.036(2) Uani 1 1 d . . .
H34B H 0.2512 0.1165 -0.2462 0.044 Uiso 1 1 calc R . .
C35B C 0.2435(5) 0.1679(5) -0.1542(4) 0.0292(18) Uani 1 1 d . . .
H35B H 0.2936 0.1385 -0.1352 0.035 Uiso 1 1 calc R . .
C36B C -0.0786(6) 0.1294(6) -0.0729(4) 0.037(2) Uani 1 1 d . . .
C37B C 0.5696(6) 0.3306(7) -0.0232(4) 0.040(2) Uani 1 1 d . . .
C38B C 0.2516(9) 0.6895(9) 0.2185(6) 0.067(3) Uani 1 1 d . . .
N8 N 0.4945(6) 0.1095(4) 0.2904(3) 0.087(3) Uani 1 1 d G . .
C39 C 0.5648(5) 0.0647(7) 0.3002(4) 0.092(4) Uani 1 1 d G . .
H39 H 0.6181 0.0917 0.3297 0.110 Uiso 1 1 calc R . .
C40 C 0.5672(5) -0.0140(7) 0.2727(4) 0.080(4) Uani 1 1 d G . .
H40 H 0.6239 -0.0405 0.2813 0.096 Uiso 1 1 calc R . .
C41 C 0.4894(8) -0.0675(4) 0.2288(4) 0.085(5) Uani 1 1 d G . .
H41 H 0.4916 -0.1278 0.2117 0.102 Uiso 1 1 calc R . .
C42 C 0.4001(5) -0.0134(5) 0.2125(3) 0.079(4) Uani 1 1 d G . .
H42 H 0.3447 -0.0351 0.1832 0.094 Uiso 1 1 calc R . .
C43 C 0.4190(5) 0.0745(5) 0.2503(3) 0.051(3) Uani 1 1 d G . .
H43 H 0.3698 0.1118 0.2452 0.061 Uiso 1 1 calc R . .

loop_
_atom_site_aniso_label
_atom_site_aniso_U_11
_atom_site_aniso_U_22
_atom_site_aniso_U_33
_atom_site_aniso_U_23
_atom_site_aniso_U_13
_atom_site_aniso_U_12
NdA 0.0185(2) 0.0210(2) 0.0180(2) 0.00392(15) 0.00294(15) 0.00263(17)
S1A 0.0260(10) 0.0238(10) 0.0285(10) 0.0047(8) 0.0014(8) 0.0024(8)
S2A 0.0260(10) 0.0250(10) 0.0230(9) 0.0056(7) 0.0051(7) 0.0040(8)
S3A 0.0347(15) 0.208(5) 0.0413(16) 0.039(2) -0.0017(12) -0.011(2)
F1A 0.047(3) 0.049(3) 0.027(2) 0.011(2) 0.001(2) -0.001(3)
F2A 0.056(3) 0.030(3) 0.044(3) 0.001(2) 0.003(2) 0.000(2)
F3A 0.027(2) 0.050(3) 0.045(3) -0.006(2) 0.010(2) -0.007(2)
F4A 0.082(4) 0.028(3) 0.047(3) 0.016(2) 0.014(3) -0.003(3)
F5A 0.033(3) 0.050(3) 0.070(4) -0.001(3) 0.007(3) -0.010(3)
F6A 0.067(3) 0.031(3) 0.036(3) -0.001(2) 0.018(2) -0.002(3)
F7A 0.086(10) 0.057(8) 0.092(11) 0.030(7) -0.011(8) -0.020(8)
F8A 0.077(4) 0.087(4) 0.038(3) 0.020(3) -0.015(3) -0.003(4)
F9A 0.104(10) 0.050(7) 0.063(8) 0.004(6) 0.041(7) 0.035(7)
F10A 0.059(4) 0.170(8) 0.042(3) 0.020(4) 0.011(3) -0.025(5)
O1A 0.031(3) 0.021(3) 0.025(3) 0.003(2) 0.000(2) 0.005(2)
O2A 0.056(4) 0.032(3) 0.032(3) 0.014(2) -0.002(3) -0.004(3)
O3A 0.025(3) 0.037(3) 0.049(4) 0.007(3) 0.010(3) 0.015(3)
O4A 0.035(3) 0.022(3) 0.024(3) 0.009(2) 0.010(2) 0.007(2)
O5A 0.042(3) 0.034(3) 0.023(3) 0.005(2) 0.014(2) 0.005(3)
O6A 0.024(3) 0.039(3) 0.055(4) 0.009(3) 0.009(3) 0.011(3)
O7A 0.35(4) 0.045(10) 0.053(11) -0.027(8) -0.025(16) 0.109(16)
O8A 0.029(4) 0.234(13) 0.072(6) -0.011(7) 0.019(4) -0.005(6)
O9A 0.145(16) 0.010(6) 0.072(11) -0.002(6) -0.008(10) -0.012(8)
O10A 0.044(4) 0.085(5) 0.037(4) 0.020(3) 0.012(3) 0.000(4)
N2A 0.021(3) 0.022(3) 0.018(3) 0.002(2) 0.002(2) 0.004(3)
N3A 0.018(3) 0.028(3) 0.025(3) 0.005(3) 0.002(2) 0.001(3)
N4A 0.022(3) 0.027(3) 0.030(3) 0.007(3) 0.005(3) 0.006(3)
N5A 0.027(3) 0.023(3) 0.023(3) 0.010(3) 0.009(3) 0.005(3)
N6A 0.022(3) 0.022(3) 0.030(3) 0.007(3) 0.007(3) 0.009(3)
N1A 0.030(3) 0.028(3) 0.023(3) 0.004(3) 0.008(3) 0.006(3)
N7A 0.026(3) 0.025(3) 0.021(3) 0.003(3) 0.004(3) -0.001(3)
C1A 0.039(5) 0.036(5) 0.030(4) 0.016(4) 0.014(4) 0.009(4)
C2A 0.037(5) 0.049(5) 0.042(5) 0.012(4) 0.020(4) 0.013(4)
C3A 0.052(6) 0.058(6) 0.045(5) 0.028(5) 0.026(5) 0.010(5)
C4A 0.044(5) 0.044(5) 0.042(5) 0.027(4) 0.014(4) 0.011(4)
C5A 0.036(4) 0.026(4) 0.024(4) 0.008(3) 0.008(3) -0.001(4)
C6A 0.024(4) 0.024(4) 0.022(4) -0.001(3) 0.000(3) 0.002(3)
C7A 0.035(4) 0.028(4) 0.024(4) 0.011(3) -0.006(3) 0.005(4)
C8A 0.028(4) 0.027(4) 0.041(5) 0.010(4) 0.002(4) 0.006(4)
C9A 0.025(4) 0.032(4) 0.041(5) 0.010(4) 0.006(3) 0.010(4)
C10A 0.020(4) 0.020(4) 0.023(4) -0.001(3) 0.002(3) 0.005(3)
C11A 0.016(4) 0.016(4) 0.033(4) 0.003(3) 0.004(3) 0.004(3)
C12A 0.023(4) 0.032(4) 0.031(4) 0.003(3) 0.005(3) 0.005(4)
C13A 0.025(4) 0.038(5) 0.036(5) 0.007(4) 0.013(3) 0.010(4)
C14A 0.026(4) 0.035(4) 0.026(4) 0.006(3) 0.007(3) -0.004(4)
C15A 0.025(4) 0.025(4) 0.017(3) 0.004(3) 0.005(3) 0.001(3)
C16A 0.024(4) 0.021(4) 0.046(5) 0.006(3) 0.000(4) 0.002(4)
C17A 0.026(4) 0.036(5) 0.039(5) 0.012(4) 0.000(4) -0.002(4)
C18A 0.020(4) 0.042(5) 0.052(5) 0.007(4) 0.005(4) 0.006(4)
C19A 0.027(4) 0.034(5) 0.046(5) 0.013(4) 0.008(4) 0.013(4)
C20A 0.023(4) 0.025(4) 0.033(4) 0.009(3) 0.008(3) 0.003(3)
C21A 0.030(4) 0.025(4) 0.022(4) 0.005(3) 0.007(3) 0.011(3)
C22A 0.026(4) 0.036(5) 0.033(4) 0.006(4) 0.006(3) 0.013(4)
C23A 0.036(5) 0.031(5) 0.044(5) 0.007(4) 0.017(4) 0.020(4)
C24A 0.037(5) 0.032(4) 0.034(4) -0.004(4) 0.011(4) 0.011(4)
C25A 0.028(4) 0.020(4) 0.018(3) 0.006(3) 0.008(3) 0.004(3)
C26A 0.036(4) 0.028(4) 0.018(4) 0.008(3) 0.008(3) -0.001(4)
C27A 0.042(5) 0.019(4) 0.042(5) -0.009(3) 0.000(4) -0.001(4)
C28A 0.035(5) 0.034(5) 0.053(6) 0.005(4) -0.009(4) -0.009(4)
C29A 0.020(4) 0.033(5) 0.036(4) 0.005(4) -0.001(3) 0.001(4)
C30A 0.021(4) 0.033(4) 0.031(4) 0.002(3) 0.003(3) 0.008(4)
C31A 0.039(5) 0.028(4) 0.024(4) 0.009(3) 0.003(3) -0.007(4)
C32A 0.045(5) 0.029(4) 0.026(4) 0.002(3) 0.009(4) 0.002(4)
C33A 0.065(6) 0.028(4) 0.019(4) 0.004(3) -0.003(4) -0.010(5)
C34A 0.041(5) 0.034(5) 0.028(4) 0.007(4) -0.014(4) -0.010(4)
C35A 0.040(5) 0.025(4) 0.032(4) 0.007(3) -0.002(4) 0.001(4)
C36A 0.037(5) 0.033(5) 0.032(4) 0.000(4) 0.011(4) 0.002(4)
C37A 0.044(5) 0.027(4) 0.025(4) 0.008(3) 0.010(4) 0.002(4)
C38A 0.035(6) 0.197(17) 0.046(7) 0.056(9) 0.004(5) 0.036(8)
NdB 0.0216(2) 0.0197(2) 0.0178(2) 0.00356(15) 0.00418(15) 0.00261(17)
S1B 0.0234(10) 0.0283(10) 0.0324(10) 0.0005(8) 0.0058(8) 0.0001(9)
S2B 0.0256(10) 0.0260(10) 0.0241(9) 0.0064(7) 0.0065(7) 0.0046(8)
S3B 0.0349(12) 0.0507(14) 0.0316(11) 0.0000(10) 0.0021(9) 0.0074(11)
F1B 0.032(3) 0.080(4) 0.052(3) -0.006(3) 0.000(2) -0.009(3)
F2B 0.052(3) 0.053(3) 0.033(3) -0.003(2) 0.007(2) -0.008(3)
F3B 0.065(4) 0.035(3) 0.051(3) 0.004(2) 0.007(3) -0.012(3)
F4B 0.031(3) 0.146(6) 0.046(3) 0.029(4) 0.011(2) -0.018(4)
F5B 0.040(3) 0.087(4) 0.036(3) 0.025(3) -0.005(2) -0.011(3)
F6B 0.085(5) 0.040(3) 0.085(5) 0.001(3) -0.010(4) -0.019(3)
F7B 0.153(9) 0.117(8) 0.225(12) -0.001(8) 0.128(9) 0.053(7)
F8B 0.097(6) 0.132(7) 0.090(6) -0.017(5) 0.053(5) -0.051(6)
F9B 0.182(9) 0.153(8) 0.046(4) 0.026(5) 0.019(5) -0.065(7)
O1B 0.019(3) 0.032(3) 0.034(3) 0.005(2) 0.005(2) 0.003(2)
O2B 0.038(3) 0.055(4) 0.036(3) -0.004(3) 0.018(3) -0.007(3)
O3B 0.039(3) 0.034(3) 0.052(4) 0.010(3) 0.005(3) 0.011(3)
O4B 0.024(3) 0.042(3) 0.027(3) 0.013(2) 0.009(2) 0.003(3)
O5B 0.036(3) 0.051(4) 0.023(3) 0.017(3) 0.006(2) 0.006(3)
O6B 0.066(4) 0.025(3) 0.059(4) 0.007(3) 0.016(3) 0.023(3)
O7B 0.072(6) 0.037(4) 0.234(13) -0.034(6) 0.045(7) 0.005(4)
O8B 0.051(5) 0.38(2) 0.048(5) 0.062(8) -0.001(4) 0.010(8)
O9B 0.084(5) 0.049(4) 0.060(5) 0.002(3) 0.022(4) -0.010(4)
N1B 0.026(3) 0.026(3) 0.026(3) 0.006(3) 0.005(3) -0.001(3)
N2B 0.024(3) 0.022(3) 0.017(3) -0.002(2) 0.002(2) -0.002(3)
N3B 0.027(3) 0.019(3) 0.027(3) 0.005(3) 0.004(3) 0.002(3)
N4B 0.032(4) 0.016(3) 0.039(4) 0.007(3) 0.013(3) 0.003(3)
N5B 0.029(3) 0.021(3) 0.022(3) 0.008(2) 0.008(3) 0.003(3)
N6B 0.029(3) 0.019(3) 0.025(3) 0.001(3) 0.011(3) 0.001(3)
N7B 0.026(3) 0.030(4) 0.026(3) 0.008(3) 0.007(3) -0.002(3)
C1B 0.042(5) 0.035(5) 0.032(4) 0.009(4) 0.014(4) 0.013(4)
C2B 0.043(5) 0.049(5) 0.041(5) 0.019(4) 0.023(4) 0.017(5)
C3B 0.051(6) 0.063(6) 0.035(5) 0.025(5) 0.018(4) 0.015(5)
C4B 0.040(5) 0.050(5) 0.025(4) 0.008(4) 0.011(4) 0.011(4)
C5B 0.020(4) 0.030(4) 0.027(4) 0.003(3) 0.006(3) 0.004(3)
C6B 0.024(4) 0.025(4) 0.023(4) 0.002(3) 0.003(3) 0.001(3)
C7B 0.033(5) 0.043(5) 0.027(4) 0.004(4) 0.008(3) 0.004(4)
C8B 0.040(5) 0.034(5) 0.036(5) -0.008(4) 0.012(4) 0.015(4)
C9B 0.029(4) 0.023(4) 0.039(5) -0.003(3) 0.003(4) 0.006(4)
C10B 0.031(4) 0.023(4) 0.025(4) 0.002(3) 0.000(3) 0.001(4)
C11B 0.026(4) 0.021(4) 0.030(4) 0.006(3) 0.000(3) -0.001(3)
C12B 0.032(4) 0.027(4) 0.042(5) 0.009(4) 0.003(4) 0.005(4)
C13B 0.038(5) 0.025(4) 0.053(6) 0.018(4) 0.002(4) 0.008(4)
C14B 0.032(4) 0.032(4) 0.030(4) 0.016(3) 0.002(3) 0.002(4)
C15B 0.025(4) 0.029(4) 0.026(4) 0.005(3) 0.003(3) -0.004(4)
C16B 0.031(4) 0.031(4) 0.029(4) 0.000(3) 0.006(3) -0.001(4)
C17B 0.039(5) 0.041(5) 0.032(5) -0.003(4) 0.014(4) 0.000(4)
C18B 0.042(5) 0.028(5) 0.056(6) 0.005(4) 0.017(4) 0.000(4)
C19B 0.030(4) 0.025(4) 0.047(5) 0.007(4) 0.011(4) 0.003(4)
C20B 0.023(4) 0.026(4) 0.033(4) 0.011(3) 0.013(3) 0.003(3)
C21B 0.036(4) 0.031(4) 0.015(3) 0.012(3) 0.010(3) 0.011(4)
C22B 0.040(5) 0.028(4) 0.026(4) 0.007(3) 0.014(3) 0.010(4)
C23B 0.040(5) 0.047(5) 0.029(4) 0.015(4) 0.003(4) 0.013(4)
C24B 0.031(4) 0.042(5) 0.028(4) 0.007(4) -0.003(3) 0.009(4)
C25B 0.025(4) 0.024(4) 0.023(4) 0.006(3) 0.005(3) 0.001(3)
C26B 0.022(4) 0.030(4) 0.020(4) 0.006(3) 0.005(3) 0.001(3)
C27B 0.026(4) 0.041(5) 0.040(5) 0.011(4) 0.000(4) 0.002(4)
C28B 0.036(5) 0.044(5) 0.038(5) -0.002(4) 0.005(4) 0.004(4)
C29B 0.033(4) 0.025(4) 0.027(4) -0.004(3) 0.010(3) -0.007(4)
C30B 0.027(4) 0.041(5) 0.023(4) 0.002(3) 0.005(3) -0.006(4)
C31B 0.029(4) 0.036(5) 0.032(4) 0.004(4) 0.006(3) -0.001(4)
C32B 0.028(4) 0.039(5) 0.035(5) 0.013(4) -0.005(4) -0.007(4)
C33B 0.045(5) 0.049(5) 0.026(4) 0.006(4) 0.007(4) -0.013(5)
C34B 0.038(5) 0.035(5) 0.035(5) -0.002(4) 0.015(4) -0.005(4)
C35B 0.026(4) 0.028(4) 0.034(4) 0.005(3) 0.007(3) -0.003(4)
C36B 0.028(5) 0.046(5) 0.036(5) 0.002(4) 0.007(4) 0.000(4)
C37B 0.033(5) 0.061(6) 0.028(4) 0.017(4) 0.002(4) -0.004(5)
C38B 0.070(8) 0.071(8) 0.064(8) 0.008(6) 0.025(6) 0.003(7)
N8 0.086(8) 0.109(9) 0.066(7) 0.038(6) 0.004(6) -0.006(7)
C39 0.080(10) 0.117(13) 0.094(11) 0.038(10) 0.036(8) 0.021(10)
C40 0.072(9) 0.122(12) 0.068(8) 0.044(8) 0.030(7) 0.053(9)
C41 0.170(15) 0.043(6) 0.057(7) 0.016(6) 0.050(9) 0.026(8)
C42 0.090(9) 0.102(10) 0.040(6) 0.014(6) 0.017(6) -0.045(8)
C43 0.041(5) 0.072(7) 0.043(6) 0.016(5) 0.006(4) 0.021(5)

loop_
_atom_type_symbol
_atom_type_description
_atom_type_scat_dispersion_real
_atom_type_scat_dispersion_imag
_atom_type_scat_source
C C 0.0033 0.0016 'International Tables Vol C Tables 4.2.6.8 and 6.1.1.4'
H H 0.0000 0.0000 'International Tables Vol C Tables 4.2.6.8 and 6.1.1.4'
N N 0.0061 0.0033 'International Tables Vol C Tables 4.2.6.8 and 6.1.1.4'
O O 0.0106 0.0060 'International Tables Vol C Tables 4.2.6.8 and 6.1.1.4'
F F 0.0171 0.0103 'International Tables Vol C Tables 4.2.6.8 and 6.1.1.4'
S S 0.1246 0.1234 'International Tables Vol C Tables 4.2.6.8 and 6.1.1.4'
Nd Nd -0.1943 3.0179 'International Tables Vol C Tables 4.2.6.8 and 6.1.1.4'

loop_
_geom_angle_atom_site_label_1
_geom_angle_atom_site_label_2
_geom_angle_atom_site_label_3
_geom_angle
_geom_angle_site_symmetry_1
_geom_angle_site_symmetry_3
_geom_angle_publ_flag
O4A NdA O1A 141.34(16) . . ?
O4A NdA N6A 72.88(18) . . ?
O1A NdA N6A 143.93(17) . . ?
O4A NdA N2A 131.80(18) . . ?
O1A NdA N2A 70.23(17) . . ?
N6A NdA N2A 76.35(18) . . ?
O4A NdA N4A 91.90(18) . . ?
O1A NdA N4A 74.94(18) . . ?
N6A NdA N4A 125.13(19) . . ?
N2A NdA N4A 136.29(18) . . ?
O4A NdA N3A 75.75(18) . . ?
O1A NdA N3A 96.44(18) . . ?
N6A NdA N3A 79.60(18) . . ?
N2A NdA N3A 62.77(18) . . ?
N4A NdA N3A 148.26(18) . . ?
O4A NdA N5A 68.55(17) . . ?
O1A NdA N5A 129.79(18) . . ?
N6A NdA N5A 62.69(18) . . ?
N2A NdA N5A 125.76(18) . . ?
N4A NdA N5A 62.67(19) . . ?
N3A NdA N5A 133.76(19) . . ?
O4A NdA N1A 142.28(18) . . ?
O1A NdA N1A 72.89(18) . . ?
N6A NdA N1A 80.22(19) . . ?
N2A NdA N1A 62.96(19) . . ?
N4A NdA N1A 82.28(19) . . ?
N3A NdA N1A 125.04(19) . . ?
N5A NdA N1A 75.82(18) . . ?
O4A NdA N7A 71.78(17) . . ?
O1A NdA N7A 69.73(17) . . ?
N6A NdA N7A 139.65(18) . . ?
N2A NdA N7A 114.97(18) . . ?
N4A NdA N7A 74.95(19) . . ?
N3A NdA N7A 73.42(18) . . ?
N5A NdA N7A 119.28(18) . . ?
N1A NdA N7A 140.04(19) . . ?
O2A S1A O3A 116.7(4) . . ?
O2A S1A O1A 114.3(3) . . ?
O3A S1A O1A 112.6(3) . . ?
O2A S1A C36A 104.8(4) . . ?
O3A S1A C36A 104.0(4) . . ?
O1A S1A C36A 102.5(3) . . ?
O6A S2A O5A 117.5(3) . . ?
O6A S2A O4A 112.8(3) . . ?
O5A S2A O4A 113.4(3) . . ?
O6A S2A C37A 104.5(4) . . ?
O5A S2A C37A 104.0(3) . . ?
O4A S2A C37A 102.6(3) . . ?
O8A S3A O10A 134.0(5) . . ?
O8A S3A C38A 113.4(6) . . ?
O10A S3A C38A 112.4(5) . . ?
O8A S3A O9A 94.1(9) . . ?
O10A S3A O9A 95.7(7) . . ?
C38A S3A O9A 82.5(9) . . ?
O8A S3A O7A 88.4(12) . . ?
O10A S3A O7A 92.4(8) . . ?
C38A S3A O7A 83.8(11) . . ?
O9A S3A O7A 166.0(10) . . ?
O7A F7A C38A 91.2(9) . . ?
O9A F9A C38A 95.4(8) . . ?
S1A O1A NdA 145.3(3) . . ?
S2A O4A NdA 150.8(3) . . ?
F7A O7A S3A 91.5(10) . . ?
F9A O9A S3A 91.8(8) . . ?
C6A N2A C10A 118.1(6) . . ?
C6A N2A NdA 120.7(5) . . ?
C10A N2A NdA 120.9(4) . . ?
C11A N3A C15A 117.4(6) . . ?
C11A N3A NdA 121.4(5) . . ?
C15A N3A NdA 121.1(5) . . ?
C20A N4A C16A 117.8(6) . . ?
C20A N4A NdA 121.6(5) . . ?
C16A N4A NdA 120.6(5) . . ?
C21A N5A C25A 117.7(6) . . ?
C21A N5A NdA 120.5(5) . . ?
C25A N5A NdA 120.9(4) . . ?
C26A N6A C30A 116.0(6) . . ?
C26A N6A NdA 121.3(5) . . ?
C30A N6A NdA 122.4(5) . . ?
C1A N1A C5A 116.8(6) . . ?
C1A N1A NdA 121.4(5) . . ?
C5A N1A NdA 119.8(5) . . ?
C31A N7A C35A 116.2(6) . . ?
C31A N7A NdA 120.0(5) . . ?
C35A N7A NdA 123.8(5) . . ?
N1A C1A C2A 124.1(8) . . ?
C1A C2A C3A 117.9(8) . . ?
C4A C3A C2A 120.1(8) . . ?
C3A C4A C5A 118.5(8) . . ?
N1A C5A C4A 122.6(7) . . ?
N1A C5A C6A 116.8(6) . . ?
C4A C5A C6A 120.6(7) . . ?
N2A C6A C7A 123.2(7) . . ?
N2A C6A C5A 117.2(6) . . ?
C7A C6A C5A 119.7(7) . . ?
C8A C7A C6A 117.8(7) . . ?
C9A C8A C7A 120.2(7) . . ?
C8A C9A C10A 119.2(7) . . ?
N2A C10A C9A 121.5(7) . . ?
N2A C10A C11A 117.7(6) . . ?
C9A C10A C11A 120.8(6) . . ?
N3A C11A C12A 122.2(7) . . ?
N3A C11A C10A 116.8(6) . . ?
C12A C11A C10A 121.0(6) . . ?
C13A C12A C11A 119.3(7) . . ?
C14A C13A C12A 119.3(7) . . ?
C13A C14A C15A 118.9(7) . . ?
N3A C15A C14A 122.9(7) . . ?
N4A C16A C17A 124.0(8) . . ?
C18A C17A C16A 117.6(8) . . ?
C17A C18A C19A 120.0(7) . . ?
C18A C19A C20A 119.1(8) . . ?
N4A C20A C19A 121.4(7) . . ?
N4A C20A C21A 116.8(6) . . ?
C19A C20A C21A 121.9(7) . . ?
N5A C21A C22A 122.2(7) . . ?
N5A C21A C20A 117.6(6) . . ?
C22A C21A C20A 120.2(7) . . ?
C23A C22A C21A 119.3(7) . . ?
C24A C23A C22A 118.7(7) . . ?
C23A C24A C25A 120.2(8) . . ?
N5A C25A C24A 121.9(7) . . ?
N5A C25A C26A 116.6(6) . . ?
C24A C25A C26A 121.6(7) . . ?
N6A C26A C27A 121.2(7) . . ?
N6A C26A C25A 117.3(6) . . ?
C27A C26A C25A 121.4(7) . . ?
C28A C27A C26A 120.1(8) . . ?
C27A C28A C29A 120.2(8) . . ?
C28A C29A C30A 117.0(7) . . ?
N6A C30A C29A 125.5(7) . . ?
N7A C31A C32A 124.1(7) . . ?
C33A C32A C31A 118.4(8) . . ?
C32A C33A C34A 119.1(7) . . ?
C33A C34A C35A 119.3(8) . . ?
N7A C35A C34A 122.9(8) . . ?
F2A C36A F3A 108.4(7) . . ?
F2A C36A F1A 108.5(6) . . ?
F3A C36A F1A 107.3(7) . . ?
F2A C36A S1A 110.8(6) . . ?
F3A C36A S1A 111.2(5) . . ?
F1A C36A S1A 110.5(6) . . ?
F5A C37A F4A 108.4(7) . . ?
F5A C37A F6A 107.9(6) . . ?
F4A C37A F6A 106.4(6) . . ?
F5A C37A S2A 112.3(6) . . ?
F4A C37A S2A 110.7(5) . . ?
F6A C37A S2A 111.0(5) . . ?
F10A C38A F8A 115.1(9) . . ?
F10A C38A F9A 89.6(11) . . ?
F8A C38A F9A 92.7(11) . . ?
F10A C38A F7A 82.5(11) . . ?
F8A C38A F7A 93.5(10) . . ?
F9A C38A F7A 171.5(10) . . ?
F10A C38A S3A 123.3(7) . . ?
F8A C38A S3A 121.6(8) . . ?
F9A C38A S3A 90.2(9) . . ?
F7A C38A S3A 91.5(9) . . ?
O1B NdB O4B 143.64(17) . . ?
O1B NdB N6B 143.55(18) . . ?
O4B NdB N6B 71.25(18) . . ?
O1B NdB N4B 74.50(19) . . ?
O4B NdB N4B 91.47(19) . . ?
N6B NdB N4B 126.5(2) . . ?
O1B NdB N5B 126.92(17) . . ?
O4B NdB N5B 69.69(17) . . ?
N6B NdB N5B 63.99(19) . . ?
N4B NdB N5B 62.49(19) . . ?
O1B NdB N3B 96.69(18) . . ?
O4B NdB N3B 75.94(18) . . ?
N6B NdB N3B 80.19(19) . . ?
N4B NdB N3B 145.50(19) . . ?
N5B NdB N3B 136.35(18) . . ?
O1B NdB N1B 71.46(18) . . ?
O4B NdB N1B 141.43(18) . . ?
N6B NdB N1B 80.94(18) . . ?
N4B NdB N1B 83.93(19) . . ?
N5B NdB N1B 74.35(18) . . ?
N3B NdB N1B 125.58(19) . . ?
O1B NdB N2B 71.34(17) . . ?
O4B NdB N2B 130.26(18) . . ?
N6B NdB N2B 75.13(18) . . ?
N4B NdB N2B 138.24(19) . . ?
N5B NdB N2B 124.39(18) . . ?
N3B NdB N2B 62.93(18) . . ?
N1B NdB N2B 62.99(19) . . ?
O1B NdB N7B 71.21(18) . . ?
O4B NdB N7B 72.69(18) . . ?
N6B NdB N7B 138.56(18) . . ?
N4B NdB N7B 73.8(2) . . ?
N5B NdB N7B 120.00(19) . . ?
N3B NdB N7B 71.83(19) . . ?
N1B NdB N7B 140.38(18) . . ?
N2B NdB N7B 115.61(19) . . ?
O3B S1B O2B 117.4(4) . . ?
O3B S1B O1B 112.5(3) . . ?
O2B S1B O1B 114.6(3) . . ?
O3B S1B C36B 103.9(4) . . ?
O2B S1B C36B 104.5(4) . . ?
O1B S1B C36B 101.5(3) . . ?
O6B S2B O5B 116.9(4) . . ?
O6B S2B O4B 113.1(4) . . ?
O5B S2B O4B 113.5(3) . . ?
O6B S2B C37B 105.0(4) . . ?
O5B S2B C37B 103.9(4) . . ?
O4B S2B C37B 102.3(4) . . ?
O8B S3B O7B 111.6(9) . . ?
O8B S3B O9B 117.3(7) . . ?
O7B S3B O9B 112.2(5) . . ?
O8B S3B C38B 105.2(6) . . ?
O7B S3B C38B 103.2(7) . . ?
O9B S3B C38B 105.9(5) . . ?
S1B O1B NdB 146.8(3) . . ?
S2B O4B NdB 159.3(3) . . ?
C5B N1B C1B 115.6(6) . . ?
C5B N1B NdB 121.0(5) . . ?
C1B N1B NdB 122.3(5) . . ?
C10B N2B C6B 118.6(6) . . ?
C10B N2B NdB 121.2(5) . . ?
C6B N2B NdB 120.0(5) . . ?
C15B N3B C11B 117.3(6) . . ?
C15B N3B NdB 122.2(5) . . ?
C11B N3B NdB 120.3(4) . . ?
C16B N4B C20B 117.7(6) . . ?
C16B N4B NdB 121.0(5) . . ?
C20B N4B NdB 121.3(5) . . ?
C21B N5B C25B 118.0(6) . . ?
C21B N5B NdB 121.5(5) . . ?
C25B N5B NdB 120.0(4) . . ?
C30B N6B C26B 114.8(6) . . ?
C30B N6B NdB 124.3(5) . . ?
C26B N6B NdB 120.8(4) . . ?
C31B N7B C35B 116.8(7) . . ?
C31B N7B NdB 120.5(5) . . ?
C35B N7B NdB 122.7(5) . . ?
C2B C1B N1B 126.0(8) . . ?
C1B C2B C3B 117.1(8) . . ?
C4B C3B C2B 119.4(8) . . ?
C3B C4B C5B 120.1(8) . . ?
N1B C5B C4B 121.7(7) . . ?
N1B C5B C6B 116.4(6) . . ?
C4B C5B C6B 121.7(7) . . ?
N2B C6B C7B 121.4(7) . . ?
N2B C6B C5B 118.7(6) . . ?
C7B C6B C5B 119.8(7) . . ?
C8B C7B C6B 120.1(7) . . ?
C9B C8B C7B 118.8(7) . . ?
C8B C9B C10B 119.3(7) . . ?
N2B C10B C9B 121.9(7) . . ?
N2B C10B C11B 117.2(7) . . ?
C9B C10B C11B 120.9(7) . . ?
N3B C11B C12B 120.8(7) . . ?
N3B C11B C10B 117.9(6) . . ?
C12B C11B C10B 121.3(7) . . ?
C13B C12B C11B 119.7(8) . . ?
C14B C13B C12B 119.4(7) . . ?
C15B C14B C13B 118.5(7) . . ?
N3B C15B C14B 124.3(8) . . ?
N4B C16B C17B 125.0(8) . . ?
C16B C17B C18B 116.6(8) . . ?
C19B C18B C17B 119.7(8) . . ?
C18B C19B C20B 120.0(8) . . ?
N4B C20B C19B 121.0(7) . . ?
N4B C20B C21B 117.1(6) . . ?
C19B C20B C21B 121.8(7) . . ?
N5B C21B C22B 122.1(7) . . ?
N5B C21B C20B 117.1(6) . . ?
C22B C21B C20B 120.8(7) . . ?
C21B C22B C23B 120.7(7) . . ?
C24B C23B C22B 118.3(8) . . ?
C23B C24B C25B 119.2(7) . . ?
N5B C25B C24B 121.8(7) . . ?
N5B C25B C26B 118.3(6) . . ?
C24B C25B C26B 120.0(7) . . ?
C27B C26B N6B 122.5(7) . . ?
C27B C26B C25B 120.7(7) . . ?
N6B C26B C25B 116.7(6) . . ?
C28B C27B C26B 120.1(8) . . ?
C27B C28B C29B 118.9(8) . . ?
C28B C29B C30B 117.5(8) . . ?
N6B C30B C29B 126.0(8) . . ?
N7B C31B C32B 123.5(8) . . ?
C31B C32B C33B 118.7(8) . . ?
C34B C33B C32B 119.0(8) . . ?
C33B C34B C35B 118.9(8) . . ?
N7B C35B C34B 123.1(7) . . ?
F1B C36B F2B 107.5(7) . . ?
F1B C36B F3B 108.1(7) . . ?
F2B C36B F3B 105.8(7) . . ?
F1B C36B S1B 112.6(6) . . ?
F2B C36B S1B 111.5(6) . . ?
F3B C36B S1B 111.0(6) . . ?
F6B C37B F4B 107.6(8) . . ?
F6B C37B F5B 109.0(8) . . ?
F4B C37B F5B 108.1(7) . . ?
F6B C37B S2B 111.5(6) . . ?
F4B C37B S2B 109.8(6) . . ?
F5B C37B S2B 110.8(6) . . ?
F9B C38B F8B 112.5(10) . . ?
F9B C38B F7B 102.2(11) . . ?
F8B C38B F7B 107.1(11) . . ?
F9B C38B S3B 113.1(9) . . ?
F8B C38B S3B 111.7(8) . . ?
F7B C38B S3B 109.7(9) . . ?
C39 N8 C43 120.2 . . ?
C40 C39 N8 123.7 . . ?
C39 C40 C41 125.4 . . ?
C40 C41 C42 113.1 . . ?
C43 C42 C41 108.3 . . ?
N8 C43 C42 129.1 . . ?

loop_
_geom_bond_atom_site_label_1
_geom_bond_atom_site_label_2
_geom_bond_distance
_geom_bond_site_symmetry_2
_geom_bond_publ_flag
NdA O4A 2.460(5) . ?
NdA O1A 2.471(5) . ?
NdA N6A 2.607(6) . ?
NdA N2A 2.614(6) . ?
NdA N4A 2.615(6) . ?
NdA N3A 2.620(6) . ?
NdA N5A 2.622(6) . ?
NdA N1A 2.623(6) . ?
NdA N7A 2.717(6) . ?
S1A O2A 1.423(6) . ?
S1A O3A 1.442(6) . ?
S1A O1A 1.464(5) . ?
S1A C36A 1.836(8) . ?
S2A O6A 1.432(6) . ?
S2A O5A 1.439(5) . ?
S2A O4A 1.475(5) . ?
S2A C37A 1.814(8) . ?
S3A O8A 1.286(8) . ?
S3A O10A 1.333(7) . ?
S3A C38A 1.699(11) . ?
S3A O9A 1.748(13) . ?
S3A O7A 1.770(16) . ?
F1A C36A 1.341(9) . ?
F2A C36A 1.315(9) . ?
F3A C36A 1.320(9) . ?
F4A C37A 1.334(9) . ?
F5A C37A 1.324(10) . ?
F6A C37A 1.342(9) . ?
F7A O7A 1.58(3) . ?
F7A C38A 1.66(2) . ?
F8A C38A 1.287(11) . ?
F9A O9A 1.48(2) . ?
F9A C38A 1.59(2) . ?
F10A C38A 1.271(12) . ?
N2A C6A 1.349(9) . ?
N2A C10A 1.359(9) . ?
N3A C11A 1.355(9) . ?
N3A C15A 1.360(9) . ?
N4A C20A 1.349(9) . ?
N4A C16A 1.349(9) . ?
N5A C21A 1.351(9) . ?
N5A C25A 1.360(9) . ?
N6A C26A 1.355(10) . ?
N6A C30A 1.361(9) . ?
N1A C1A 1.346(10) . ?
N1A C5A 1.349(10) . ?
N7A C31A 1.327(10) . ?
N7A C35A 1.349(10) . ?
C1A C2A 1.369(11) . ?
C2A C3A 1.378(12) . ?
C3A C4A 1.369(12) . ?
C4A C5A 1.389(10) . ?
C5A C6A 1.506(11) . ?
C6A C7A 1.394(10) . ?
C7A C8A 1.377(11) . ?
C8A C9A 1.377(11) . ?
C9A C10A 1.394(10) . ?
C10A C11A 1.483(10) . ?
C11A C12A 1.390(10) . ?
C12A C13A 1.387(11) . ?
C13A C14A 1.372(11) . ?
C14A C15A 1.390(10) . ?
C16A C17A 1.378(11) . ?
C17A C18A 1.368(12) . ?
C18A C19A 1.389(11) . ?
C19A C20A 1.389(11) . ?
C20A C21A 1.483(10) . ?
C21A C22A 1.393(10) . ?
C22A C23A 1.377(11) . ?
C23A C24A 1.369(11) . ?
C24A C25A 1.382(10) . ?
C25A C26A 1.489(10) . ?
C26A C27A 1.401(10) . ?
C27A C28A 1.363(12) . ?
C28A C29A 1.370(12) . ?
C29A C30A 1.373(10) . ?
C31A C32A 1.395(10) . ?
C32A C33A 1.357(12) . ?
C33A C34A 1.367(12) . ?
C34A C35A 1.383(11) . ?
NdB O1B 2.453(5) . ?
NdB O4B 2.461(5) . ?
NdB N6B 2.600(6) . ?
NdB N4B 2.614(6) . ?
NdB N5B 2.614(6) . ?
NdB N3B 2.618(6) . ?
NdB N1B 2.619(6) . ?
NdB N2B 2.621(6) . ?
NdB N7B 2.686(6) . ?
S1B O3B 1.431(6) . ?
S1B O2B 1.433(6) . ?
S1B O1B 1.467(5) . ?
S1B C36B 1.817(9) . ?
S2B O6B 1.424(6) . ?
S2B O5B 1.431(5) . ?
S2B O4B 1.459(5) . ?
S2B C37B 1.828(9) . ?
S3B O8B 1.384(8) . ?
S3B O7B 1.412(9) . ?
S3B O9B 1.421(7) . ?
S3B C38B 1.795(12) . ?
F1B C36B 1.313(9) . ?
F2B C36B 1.341(9) . ?
F3B C36B 1.343(10) . ?
F4B C37B 1.325(10) . ?
F5B C37B 1.337(9) . ?
F6B C37B 1.292(11) . ?
F7B C38B 1.322(14) . ?
F8B C38B 1.313(13) . ?
F9B C38B 1.295(14) . ?
N1B C5B 1.352(9) . ?
N1B C1B 1.358(10) . ?
N2B C10B 1.350(9) . ?
N2B C6B 1.350(9) . ?
N3B C15B 1.350(9) . ?
N3B C11B 1.365(10) . ?
N4B C16B 1.340(10) . ?
N4B C20B 1.353(9) . ?
N5B C21B 1.342(9) . ?
N5B C25B 1.369(9) . ?
N6B C30B 1.326(10) . ?
N6B C26B 1.387(9) . ?
N7B C31B 1.336(10) . ?
N7B C35B 1.351(10) . ?
C1B C2B 1.352(11) . ?
C2B C3B 1.382(12) . ?
C3B C4B 1.366(12) . ?
C4B C5B 1.388(11) . ?
C5B C6B 1.485(10) . ?
C6B C7B 1.384(11) . ?
C7B C8B 1.379(12) . ?
C8B C9B 1.373(12) . ?
C9B C10B 1.394(11) . ?
C10B C11B 1.480(11) . ?
C11B C12B 1.405(10) . ?
C12B C13B 1.377(12) . ?
C13B C14B 1.374(12) . ?
C14B C15B 1.370(10) . ?
C16B C17B 1.380(11) . ?
C17B C18B 1.399(12) . ?
C18B C19B 1.371(12) . ?
C19B C20B 1.397(11) . ?
C20B C21B 1.480(11) . ?
C21B C22B 1.378(10) . ?
C22B C23B 1.383(11) . ?
C23B C24B 1.377(12) . ?
C24B C25B 1.407(10) . ?
C25B C26B 1.490(10) . ?
C26B C27B 1.374(10) . ?
C27B C28B 1.373(12) . ?
C28B C29B 1.376(11) . ?
C29B C30B 1.387(10) . ?
C31B C32B 1.380(11) . ?
C32B C33B 1.380(12) . ?
C33B C34B 1.370(12) . ?
C34B C35B 1.384(11) . ?
N8 C39 1.2517 . ?
N8 C43 1.2885 . ?
C39 C40 1.2458 . ?
C40 C41 1.4410 . ?
C41 C42 1.5754 . ?
C42 C43 1.4254 . ?
